data_4135483
loop_
_publ_author_name
'Liu, Wenqi'
'Jones, Leighton O.'
'Wu, Huang'
'Stern, Charlotte L.'
'Sponenburg, Rebecca A.'
'Schatz, George C.'
'Stoddart, J. Fraser'

_publ_section_title
;
 Supramolecular Gold Stripping from Activated Carbon Using
 \a-Cyclodextrin.
;
_journal_name_full 'Journal of the American Chemical Society'
_journal_paper_doi 10.1021/jacs.0c11769
_journal_year 2020
_chemical_absolute_configuration ad
_chemical_formula_moiety 'C72 H120 K O60, Ag0.91 C2 N2, 0.09(Ag), 2(C2 H6 O), 8(H2 O)'
_chemical_formula_sum 'C78 H148 Ag K N2 O70'
_chemical_formula_weight 2380.95
_space_group_crystal_system triclinic
_space_group_IT_number 1
_space_group_name_Hall 'P 1'
_space_group_name_H-M_alt 'P 1'
_atom_sites_solution_hydrogens mixed
_atom_sites_solution_primary dual
_audit_creation_date 2020-09-29
_audit_creation_method
;
Olex2 1.2
(compiled 2018.05.29 svn.r3508 for OlexSys, GUI svn.r5506)
;
_cell_angle_alpha 86.135(4)
_cell_angle_beta 86.215(3)
_cell_angle_gamma 60.269(4)
_cell_formula_units_Z 1
_cell_length_a 13.7332(5)
_cell_length_b 13.7848(5)
_cell_length_c 15.6408(7)
_cell_measurement_reflns_used 8728
_cell_measurement_temperature 99.98(17)
_cell_measurement_theta_max 29.5540
_cell_measurement_theta_min 2.0640
_cell_volume 2563.5(2)
_computing_cell_refinement 'CrysAlisPro 1.171.40.75a (Rigaku OD, 2020)'
_computing_data_collection 'CrysAlisPro 1.171.40.75a (Rigaku OD, 2020)'
_computing_data_reduction 'CrysAlisPro 1.171.40.75a (Rigaku OD, 2020)'
_computing_molecular_graphics 'Olex2 (Dolomanov et al., 2009)'
_computing_publication_material 'Olex2 (Dolomanov et al., 2009)'
_computing_structure_refinement 'XL (Sheldrick, 2008)'
_computing_structure_solution 'ShelXT (Sheldrick, 2015)'
_diffrn_ambient_environment N~2~
_diffrn_ambient_temperature 99.98(17)
_diffrn_detector 'Hybrid Pixel Array Detector'
_diffrn_detector_area_resol_mean 10.0000
_diffrn_detector_type HyPix
_diffrn_measured_fraction_theta_full 0.852
_diffrn_measured_fraction_theta_max 0.637
_diffrn_measurement_details
;
List of Runs (angles in degrees, time in seconds):

  # Type    Start    End  Width  t~exp~   \w     \q     \k     \f   Frames
--------------------------------------------------------------------------
  1  \w    -18.00  33.00   0.50   75.27    --    1.25 -99.00 120.00  102
  2  \w    -13.00  67.00   0.50   75.27    --   -1.72  37.00 -30.00  160
  3  \w     -9.00  16.00   0.50   75.27    --   -1.72  57.00  30.00   50
  4  \w    -28.00   9.00   0.50   75.27    --   -1.72 -57.00 120.00   74
;
_diffrn_measurement_device 'four-circle diffractometer'
_diffrn_measurement_device_type 'XtaLAB Synergy, Single source at offset/far, HyPix'
_diffrn_measurement_method '\w scans'
_diffrn_orient_matrix_type 'CrysAlisPro convention (1999,Acta A55,543-557)'
_diffrn_orient_matrix_UB_11 0.0213123000
_diffrn_orient_matrix_UB_12 0.0350729000
_diffrn_orient_matrix_UB_13 -0.0170380000
_diffrn_orient_matrix_UB_21 -0.0544982000
_diffrn_orient_matrix_UB_22 0.0472082000
_diffrn_orient_matrix_UB_23 0.0035925000
_diffrn_orient_matrix_UB_31 0.0108774000
_diffrn_orient_matrix_UB_32 0.0076162000
_diffrn_orient_matrix_UB_33 0.0420203000
_diffrn_radiation_monochromator mirror
_diffrn_radiation_probe x-ray
_diffrn_radiation_type MoK\a
_diffrn_radiation_wavelength 0.71073
_diffrn_reflns_av_R_equivalents 0.0362
_diffrn_reflns_av_unetI/netI 0.0527
_diffrn_reflns_Laue_measured_fraction_full 0.852
_diffrn_reflns_Laue_measured_fraction_max 0.637
_diffrn_reflns_limit_h_max 16
_diffrn_reflns_limit_h_min -17
_diffrn_reflns_limit_k_max 19
_diffrn_reflns_limit_k_min -12
_diffrn_reflns_limit_l_max 17
_diffrn_reflns_limit_l_min -20
_diffrn_reflns_number 17511
_diffrn_reflns_point_group_measured_fraction_full 0.573
_diffrn_reflns_point_group_measured_fraction_max 0.415
_diffrn_reflns_theta_full 25.242
_diffrn_reflns_theta_max 29.718
_diffrn_reflns_theta_min 2.075
_diffrn_source 'micro-focus sealed X-ray tube'
_diffrn_source_type 'PhotonJet (Mo) X-ray Source'
_exptl_absorpt_coefficient_mu 0.356
_exptl_absorpt_correction_T_max 1.00000
_exptl_absorpt_correction_T_min 0.90048
_exptl_absorpt_correction_type multi-scan
_exptl_absorpt_process_details
;
CrysAlisPro 1.171.40.75a (Rigaku Oxford Diffraction, 2020)
Empirical absorption correction using spherical harmonics,
 implemented in SCALE3 ABSPACK scaling algorithm.
;
_exptl_crystal_colour colourless
_exptl_crystal_colour_primary colourless
_exptl_crystal_density_diffrn 1.542
_exptl_crystal_description irregular
_exptl_crystal_F_000 1256
_exptl_crystal_recrystallization_method 'The material was recrystallised from --- by as supplied'
_exptl_crystal_size_max 0.112
_exptl_crystal_size_mid 0.081
_exptl_crystal_size_min 0.061
_refine_diff_density_max 1.179
_refine_diff_density_min -0.684
_refine_diff_density_rms 0.118
_refine_ls_abs_structure_details
;
 Flack x determined using 2391 quotients [(I+)-(I-)]/[(I+)+(I-)]
 (Parsons, Flack and Wagner, Acta Cryst. B69 (2013) 249-259).
;
_refine_ls_abs_structure_Flack 0.039(19)
_refine_ls_extinction_method none
_refine_ls_goodness_of_fit_ref 1.102
_refine_ls_hydrogen_treatment mixed
_refine_ls_matrix_type full
_refine_ls_number_parameters 1444
_refine_ls_number_reflns 12082
_refine_ls_number_restraints 1204
_refine_ls_restrained_S_all 1.053
_refine_ls_R_factor_all 0.0791
_refine_ls_R_factor_gt 0.0755
_refine_ls_shift/su_max 0.008
_refine_ls_shift/su_mean 0.000
_refine_ls_structure_factor_coef Fsqd
_refine_ls_weighting_details 'w=1/[\s^2^(Fo^2^)+(0.0818P)^2^+13.5852P] where P=(Fo^2^+2Fc^2^)/3'
_refine_ls_weighting_scheme calc
_refine_ls_wR_factor_gt 0.1968
_refine_ls_wR_factor_ref 0.1988
_reflns_Friedel_coverage 0.302
_reflns_Friedel_fraction_full 0.294
_reflns_Friedel_fraction_max 0.192
_reflns_number_gt 11318
_reflns_number_total 12082
_reflns_threshold_expression 'I > 2\s(I)'
_cod_data_source_file ja0c11769_si_004.cif
_cod_data_source_block cx1988
_cod_original_cell_volume 2563.54(19)
_cod_database_code 4135483
_shelx_shelxl_version_number 2017/1
_chemical_oxdiff_formula C38H60AgKN2O30
_shelx_space_group_comment
;
The symmetry employed for this shelxl refinement is uniquely defined
by the following loop, which should always be used as a source of
symmetry information in preference to the above space-group names.
They are only intended as comments.
;
_shelx_estimated_absorpt_t_max 0.979
_shelx_estimated_absorpt_t_min 0.961
_reflns_odcompleteness_completeness 86.14
_reflns_odcompleteness_iscentric 1
_reflns_odcompleteness_theta 24.66
_olex2_refinement_description
;
1. Fixed Uiso
 At 1.2 times of:
  All C(H) groups, All C(H,H) groups
 At 1.5 times of:
  All C(H,H,H) groups, All O(H) groups, All O(H,H) groups
2. Restrained distances
 O18-H18
 0.87 with sigma of 0.01
 O28A-H28A
 0.87 with sigma of 0.01
 O19-H19
 0.87 with sigma of 0.01
 O29A-H29A
 0.87 with sigma of 0.01
 C20-H18
 1.895976 with sigma of 0.02
 C32A-H28A
 1.890032 with sigma of 0.02
 C21-H19
 1.90253 with sigma of 0.02
 C33A-H29A
 1.890509 with sigma of 0.02
 K1-H18
 3.365932 with sigma of 0.02
 K1-H28A
 3.68048 with sigma of 0.02
 K1-H19
 3.4451 with sigma of 0.02
 K1-H29A
 3.478837 with sigma of 0.02
3. Uiso/Uaniso restraints and constraints
Uanis(C31A) \\sim Ueq: with sigma of 0.001 and sigma for terminal atoms of 0.02
Uanis(Ag3) = Uanis(Ag1) = Uanis(Ag2)
4. Rigid body (RIGU) restrains
 All non-hydrogen atoms
 with sigma for 1-2 distances of 0.001 and sigma for 1-3 distances of 0.001
5. Others
 1*[Sof(Ag3)]+1*[Sof(Ag1)]+1*[Sof(Ag2)]=1 with esd of 0.000001
6.a Free rotating group:
 O1W(H1WA,H1WB), O2W(H2WA,H2WB), O3W(H3WA,H3WB), O4W(H4WA,H4WB), O5W(H5WA,
 H5WB), O6W(H6WA,H6WB), O7W(H7WA,H7WB), O8W(H8WA,H8WB)
6.b Ternary CH refined with riding coordinates:
 C1(H1), C1A(H1A), C2(H2), C2A(H2A), C3(H3B), C3A(H3AA), C4(H4B), C4A(H4AA),
 C5(H5B), C5A(H5AA), C7(H7), C7A(H7A), C8(H8B), C8A(H8AA), C9(H9B), C9A(H9AA),
 C10(H10B), C10A(H10C), C11(H11), C11A(H11A), C13(H13B), C13A(H13C), C14(H14B),
 C14A(H14C), C15(H15B), C15A(H15C), C16(H16), C16A(H16A), C17(H17), C17A(H17A),
 C19(H19B), C19A(H19C), C20(H20B), C20A(H20C), C21(H21), C21A(H21A), C22(H22),
 C22A(H22A), C23(H23B), C23A(H23C), C25(H25B), C25A(H25C), C26(H26), C26A(H26A),
  C27(H27), C27A(H27A), C28(H28B), C28A(H28C), C29(H29B), C29A(H29C), C31(H31),
 C31A(H31A), C32(H32), C32A(H32A), C33(H33), C33A(H33A), C34(H34), C34A(H34A),
 C35(H35), C35A(H35A)
6.c Secondary CH2 refined with riding coordinates:
 C6(H6A,H6B), C6A(H6AA,H6AB), C12(H12A,H12B), C12A(H12C,H12D), C18(H18B,H18C),
 C18A(H18D,H18E), C24(H24B,H24C), C24A(H24D,H24E), C30(H30B,H30C), C30A(H30D,
 H30E), C36(H36A,H36B), C36A(H36C,H36D), C1S(H1SA,H1SB), C3S(H3SA,H3SB)
6.d Me refined with riding coordinates:
 C4S(H4SA,H4SB,H4SC)
6.e Tetrahedral OH refined with riding coordinates:
 O5A(H5A), O8A(H8A), O9A(H9A), O15A(H15A), O29(H29)
6.f Idealised Me refined as rotating group:
 C2S(H2SA,H2SB,H2SC)
6.g Idealised tetrahedral OH refined as rotating group:
 O3(H3), O3A(H3A), O4(H4), O4A(H4A), O5(H5), O8(H8), O9(H9), O10(H10),
 O10A(H10A), O13(H13), O13A(H13A), O14(H14), O14A(H14A), O15(H15), O18A(H18A),
 O19A(H19A), O20(H20), O20A(H20A), O23(H23), O23A(H23A), O24(H24), O24A(H24A),
 O25(H25), O25A(H25A), O28(H28), O30(H30), O30A(H30A), O1S(H1S), O2S(H2S)
;
_olex2_date_sample_data_collection 2020-08-14
_olex2_date_sample_submission 2020-08-11
_olex2_diffrn_ambient_temperature_device 'Oxford Cryosystems'
_olex2_exptl_crystal_mounting_method 'The crystal was mounted on a MITIGEN holder with Paratone oil'
_olex2_submission_original_sample_id cx1988
_olex2_submission_special_instructions 'No special instructions were received'
_oxdiff_exptl_absorpt_empirical_details
;
Empirical correction (ABSPACK) includes:
- Absorption correction using spherical harmonics
- Frame scaling
;
_oxdiff_exptl_absorpt_empirical_full_max 1.264
_oxdiff_exptl_absorpt_empirical_full_min 0.843

loop_
_space_group_symop_operation_xyz
'x, y, z'

loop_
_atom_site_label
_atom_site_type_symbol
_atom_site_fract_x
_atom_site_fract_y
_atom_site_fract_z
_atom_site_U_iso_or_equiv
_atom_site_adp_type
_atom_site_occupancy
_atom_site_site_symmetry_order
_atom_site_calc_flag
_atom_site_refinement_flags_posn
_atom_site_refinement_flags_adp
_atom_site_refinement_flags_occupancy
_atom_site_disorder_assembly
_atom_site_disorder_group
K1 K -0.08799(17) 0.8194(2) 0.38404(15) 0.0228(5) Uani 1 1 d D U . . .
O1 O 0.8150(5) 0.1790(6) 0.2210(4) 0.0144(12) Uani 1 1 d . U . . .
O1A O 0.2123(5) 0.8468(6) 0.5705(4) 0.0161(12) Uani 1 1 d . U . . .
O2 O 0.9445(5) 0.1976(6) 0.1264(4) 0.0171(11) Uani 1 1 d . U . . .
O2A O 0.2278(5) 0.9634(7) 0.6627(4) 0.0183(13) Uani 1 1 d . U . . .
O3 O 0.9598(5) 0.1278(6) 0.3575(5) 0.0188(12) Uani 1 1 d . U . . .
H3 H 0.941782 0.171354 0.397967 0.028 Uiso 1 1 calc GR . . . .
O3A O 0.1669(5) 1.0023(7) 0.4345(5) 0.0211(15) Uani 1 1 d . U . . .
H3A H 0.098676 1.022392 0.443634 0.032 Uiso 1 1 calc GR . . . .
O4 O 0.9427(5) 0.3442(6) 0.3486(4) 0.0171(13) Uani 1 1 d . U . . .
H4 H 0.889429 0.401190 0.370725 0.026 Uiso 1 1 calc GR . . . .
O4A O 0.3739(6) 1.0170(7) 0.4444(5) 0.0213(14) Uani 1 1 d . U . . .
H4A H 0.371060 1.004874 0.392930 0.032 Uiso 1 1 calc GR . . . .
O5 O 0.9980(5) 0.3534(7) 0.0255(5) 0.0205(15) Uani 1 1 d . U . . .
H5 H 1.009788 0.365332 -0.026545 0.031 Uiso 1 1 calc GR . . . .
O5A O 0.3733(6) 1.0074(7) 0.7595(5) 0.0217(15) Uani 1 1 d . U . . .
H5A H 0.400481 1.026674 0.716425 0.032 Uiso 1 1 calc R . . . .
O6 O 0.8124(5) 0.4809(6) 0.2031(5) 0.0183(12) Uani 1 1 d . U . . .
O6A O 0.5150(5) 0.8506(6) 0.5679(4) 0.0181(13) Uani 1 1 d . U . . .
O7 O 0.8078(5) 0.6261(6) 0.1171(5) 0.0184(12) Uani 1 1 d . U . . .
O7A O 0.6358(5) 0.8336(6) 0.6756(4) 0.0178(11) Uani 1 1 d . U . . .
O8 O 0.8141(6) 0.5747(7) 0.3474(5) 0.0226(14) Uani 1 1 d . U . . .
H8 H 0.839319 0.602377 0.379925 0.034 Uiso 1 1 calc GR . . . .
O8A O 0.6680(5) 0.8680(6) 0.4422(5) 0.0185(12) Uani 1 1 d . U . . .
H8A H 0.693565 0.813653 0.410005 0.028 Uiso 1 1 calc R . . . .
O9 O 0.5925(6) 0.7733(7) 0.3274(5) 0.0214(15) Uani 1 1 d . U . . .
H9 H 0.556640 0.748813 0.358493 0.032 Uiso 1 1 calc GR . . . .
O9A O 0.8563(5) 0.6613(7) 0.4804(5) 0.0213(15) Uani 1 1 d . U . . .
H9A H 0.896127 0.591666 0.487747 0.032 Uiso 1 1 calc R . . . .
O10 O 0.6639(6) 0.8247(7) 0.0036(5) 0.0274(16) Uani 1 1 d . U . . .
H10 H 0.729952 0.812963 -0.003593 0.041 Uiso 1 1 calc GR . . . .
O10A O 0.8080(6) 0.6882(8) 0.7991(5) 0.0270(17) Uani 1 1 d . U . . .
H10A H 0.826932 0.661454 0.848977 0.041 Uiso 1 1 calc GR . . . .
O11 O 0.5054(5) 0.7894(6) 0.1666(5) 0.0175(12) Uani 1 1 d . U . . .
O11A O 0.8204(5) 0.5394(6) 0.6268(5) 0.0174(12) Uani 1 1 d . U . . .
O12 O 0.3922(5) 0.8926(6) 0.0525(5) 0.0187(12) Uani 1 1 d . U . . .
O12A O 0.9131(5) 0.4074(6) 0.7364(5) 0.0192(12) Uani 1 1 d . U . . .
O13 O 0.3809(6) 0.9650(7) 0.2742(5) 0.0205(15) Uani 1 1 d . U . . .
H13 H 0.451279 0.933586 0.269877 0.031 Uiso 1 1 calc GR . . . .
O13A O 1.0022(5) 0.4346(6) 0.5153(5) 0.0187(13) Uani 1 1 d . U . . .
H13A H 1.070347 0.404602 0.499624 0.028 Uiso 1 1 calc GR . . . .
O14 O 0.1799(5) 0.9377(7) 0.2666(5) 0.0193(15) Uani 1 1 d . U . . .
H14 H 0.186798 0.978313 0.300658 0.029 Uiso 1 1 calc GR . . . .
O14A O 0.9785(6) 0.2334(6) 0.5144(5) 0.0199(14) Uani 1 1 d . U . . .
H14A H 0.956224 0.258619 0.464845 0.030 Uiso 1 1 calc GR . . . .
O15 O 0.2159(6) 0.9424(7) -0.0576(5) 0.0229(14) Uani 1 1 d . U . . .
H15 H 0.177324 0.938890 -0.095444 0.034 Uiso 1 1 calc GR . . . .
O15A O 0.9556(6) 0.2162(8) 0.8394(5) 0.0274(16) Uani 1 1 d . U . . .
H15A H 0.951345 0.173865 0.878907 0.041 Uiso 1 1 calc R . . . .
O16 O 0.2003(5) 0.7952(6) 0.1421(5) 0.0168(12) Uani 1 1 d . U . . .
O16A O 0.8247(5) 0.2299(6) 0.6372(4) 0.0147(12) Uani 1 1 d . U . . .
O17 O 0.1123(5) 0.7598(6) 0.0361(4) 0.0171(11) Uani 1 1 d . U . . .
O17A O 0.7806(5) 0.1269(6) 0.7434(4) 0.0175(12) Uani 1 1 d . U . . .
O18 O 0.0109(5) 0.8678(6) 0.2489(5) 0.0198(12) Uani 1 1 d D U . . .
H18 H 0.059(6) 0.892(7) 0.242(3) 0.030 Uiso 1 1 d DR . . . .
O18A O 0.8931(5) 0.0606(7) 0.5233(5) 0.0205(15) Uani 1 1 d . U . . .
H18A H 0.894841 0.120575 0.515635 0.031 Uiso 1 1 calc GR . . . .
O19 O 0.0120(6) 0.6579(6) 0.2644(5) 0.0202(12) Uani 1 1 d D U . . .
H19 H 0.023(8) 0.591(4) 0.258(5) 0.030 Uiso 1 1 d DR . . . .
O19A O 0.6767(5) 0.0786(7) 0.5140(5) 0.0192(15) Uani 1 1 d . U . . .
H19A H 0.705610 0.084713 0.466335 0.029 Uiso 1 1 calc GR . . . .
O20 O 0.0631(6) 0.6357(8) -0.0608(5) 0.0310(18) Uani 1 1 d . U . . .
H20 H 0.026432 0.615064 -0.026612 0.046 Uiso 1 1 calc GR . . . .
O20A O 0.6414(6) 0.0737(8) 0.8442(6) 0.0302(17) Uani 1 1 d . U . . .
H20A H 0.623268 0.044077 0.807684 0.045 Uiso 1 1 calc GR . . . .
O21 O 0.1886(5) 0.4957(6) 0.1544(5) 0.0188(12) Uani 1 1 d . U . . .
O21A O 0.5163(5) 0.2239(6) 0.6357(4) 0.0143(12) Uani 1 1 d . U . . .
O22 O 0.2361(5) 0.3353(6) 0.0812(4) 0.0171(12) Uani 1 1 d . U . . .
O22A O 0.3579(5) 0.2587(6) 0.7231(4) 0.0164(11) Uani 1 1 d . U . . .
O23 O 0.1115(5) 0.4163(7) 0.2971(5) 0.0201(14) Uani 1 1 d . U . . .
H23 H 0.087607 0.483116 0.280080 0.030 Uiso 1 1 calc GR . . . .
O23A O 0.4420(5) 0.1507(6) 0.5100(4) 0.0182(14) Uani 1 1 d . U . . .
H23A H 0.422453 0.106269 0.493827 0.027 Uiso 1 1 calc GR . . . .
O24 O 0.3282(5) 0.2388(7) 0.3353(5) 0.0192(13) Uani 1 1 d . U . . .
H24 H 0.324250 0.180316 0.331607 0.029 Uiso 1 1 calc GR . . . .
O24A O 0.2340(5) 0.3663(7) 0.4830(5) 0.0218(14) Uani 1 1 d . U . . .
H24A H 0.266399 0.362472 0.434820 0.033 Uiso 1 1 calc GR . . . .
O25 O 0.3937(6) 0.1206(7) 0.0256(5) 0.0242(16) Uani 1 1 d . U . . .
H25 H 0.441580 0.070054 -0.005622 0.036 Uiso 1 1 calc GR . . . .
O25A O 0.1376(6) 0.4036(7) 0.7827(5) 0.0250(16) Uani 1 1 d . U . . .
H25A H 0.127757 0.394504 0.732090 0.038 Uiso 1 1 calc GR . . . .
O26 O 0.4951(5) 0.1951(6) 0.2023(4) 0.0162(12) Uani 1 1 d . U . . .
O26A O 0.2219(5) 0.5237(6) 0.5989(5) 0.0178(12) Uani 1 1 d . U . . .
O27 O 0.6533(5) 0.0710(6) 0.1231(5) 0.0177(13) Uani 1 1 d . U . . .
O27A O 0.0985(5) 0.6761(6) 0.6817(5) 0.0192(12) Uani 1 1 d . U . . .
O28 O 0.5633(5) 0.0634(7) 0.3462(5) 0.0204(14) Uani 1 1 d . U . . .
H28 H 0.594682 0.015141 0.385738 0.031 Uiso 1 1 calc GR . . . .
O28A O 0.0806(6) 0.6189(7) 0.4610(5) 0.0226(12) Uani 1 1 d D U . . .
H28A H 0.145(4) 0.556(3) 0.461(3) 0.034 Uiso 1 1 d DR . . . .
O29 O 0.7852(5) 0.0537(7) 0.3565(5) 0.0217(14) Uani 1 1 d . U . . .
H29 H 0.766695 0.014795 0.389890 0.033 Uiso 1 1 calc R . . . .
O29A O 0.1026(6) 0.8135(7) 0.4397(5) 0.0245(13) Uani 1 1 d D U . . .
H29A H 0.136(6) 0.853(6) 0.433(5) 0.037 Uiso 1 1 d DR . . . .
O30 O 0.8647(6) 0.0179(7) 0.0351(5) 0.0247(16) Uani 1 1 d . U . . .
H30 H 0.844272 -0.029142 0.050147 0.037 Uiso 1 1 calc GR . . . .
O30A O 0.0293(6) 0.8849(7) 0.7579(5) 0.0223(15) Uani 1 1 d . U . . .
H30A H 0.018602 0.922003 0.801390 0.033 Uiso 1 1 calc GR . . . .
C1 C 0.9316(7) 0.1443(9) 0.2049(6) 0.0153(13) Uani 1 1 d . U . . .
H1 H 0.976841 0.061158 0.201695 0.018 Uiso 1 1 calc R . . . .
C1A C 0.1785(7) 0.9568(9) 0.5873(6) 0.0154(13) Uani 1 1 d . U . . .
H1A H 0.094951 0.999252 0.595319 0.018 Uiso 1 1 calc R . . . .
C2 C 0.9660(7) 0.1834(9) 0.2792(6) 0.0159(13) Uani 1 1 d . U . . .
H2 H 1.046572 0.162196 0.268121 0.019 Uiso 1 1 calc R . . . .
C2A C 0.2137(8) 1.0102(9) 0.5126(6) 0.0170(14) Uani 1 1 d . U . . .
H2A H 0.185620 1.090617 0.523654 0.020 Uiso 1 1 calc R . . . .
C3 C 0.9011(7) 0.3074(9) 0.2832(6) 0.0163(14) Uani 1 1 d . U . . .
H3B H 0.821958 0.328092 0.300657 0.020 Uiso 1 1 calc R . . . .
C3A C 0.3414(8) 0.9499(9) 0.4992(7) 0.0181(15) Uani 1 1 d . U . . .
H3AA H 0.368131 0.876016 0.473392 0.022 Uiso 1 1 calc R . . . .
C4 C 0.8978(7) 0.3678(8) 0.1976(6) 0.0139(13) Uani 1 1 d . U . . .
H4B H 0.971701 0.364646 0.185357 0.017 Uiso 1 1 calc R . . . .
C4A C 0.3989(7) 0.9331(9) 0.5836(6) 0.0171(15) Uani 1 1 d . U . . .
H4AA H 0.394159 1.004952 0.597979 0.021 Uiso 1 1 calc R . . . .
C5 C 0.8735(8) 0.3167(9) 0.1250(7) 0.0181(14) Uani 1 1 d . U . . .
H5B H 0.793900 0.333187 0.132752 0.022 Uiso 1 1 calc R . . . .
C5A C 0.3487(7) 0.8930(9) 0.6587(6) 0.0178(15) Uani 1 1 d . U . . .
H5AA H 0.368208 0.813983 0.650400 0.021 Uiso 1 1 calc R . . . .
C6 C 0.8876(8) 0.3624(9) 0.0371(6) 0.0187(16) Uani 1 1 d . U . . .
H6A H 0.878212 0.320231 -0.007463 0.022 Uiso 1 1 calc R . . . .
H6B H 0.828786 0.441749 0.030243 0.022 Uiso 1 1 calc R . . . .
C6A C 0.3848(7) 0.9016(9) 0.7469(6) 0.0189(16) Uani 1 1 d . U . . .
H6AA H 0.338968 0.886485 0.791639 0.023 Uiso 1 1 calc R . . . .
H6AB H 0.464177 0.843465 0.753897 0.023 Uiso 1 1 calc R . . . .
C7 C 0.8395(7) 0.5665(9) 0.1950(6) 0.0162(12) Uani 1 1 d . U . . .
H7 H 0.922382 0.533094 0.199694 0.019 Uiso 1 1 calc R . . . .
C7A C 0.5970(7) 0.8756(9) 0.5922(6) 0.0179(13) Uani 1 1 d . U . . .
H7A H 0.563434 0.958753 0.590652 0.022 Uiso 1 1 calc R . . . .
C8 C 0.7803(8) 0.6414(9) 0.2701(7) 0.0185(14) Uani 1 1 d . U . . .
H8B H 0.802555 0.700414 0.269832 0.022 Uiso 1 1 calc R . . . .
C8A C 0.6961(7) 0.8280(9) 0.5279(6) 0.0155(13) Uani 1 1 d . U . . .
H8AA H 0.750314 0.851081 0.545000 0.019 Uiso 1 1 calc R . . . .
C9 C 0.6549(7) 0.6963(9) 0.2610(6) 0.0160(14) Uani 1 1 d . U . . .
H9B H 0.634369 0.635856 0.265950 0.019 Uiso 1 1 calc R . . . .
C9A C 0.7554(7) 0.7008(9) 0.5351(6) 0.0153(13) Uani 1 1 d . U . . .
H9AA H 0.705871 0.674909 0.512790 0.018 Uiso 1 1 calc R . . . .
C10 C 0.6204(7) 0.7549(9) 0.1733(6) 0.0172(15) Uani 1 1 d . U . . .
H10B H 0.632483 0.820879 0.167485 0.021 Uiso 1 1 calc R . . . .
C10A C 0.7839(7) 0.6556(9) 0.6250(6) 0.0157(13) Uani 1 1 d . U . . .
H10C H 0.846192 0.666613 0.642967 0.019 Uiso 1 1 calc R . . . .
C11 C 0.6908(7) 0.6703(9) 0.1043(6) 0.0166(14) Uani 1 1 d . U . . .
H11 H 0.674325 0.607147 0.110713 0.020 Uiso 1 1 calc R . . . .
C11A C 0.6826(7) 0.7149(9) 0.6862(6) 0.0167(13) Uani 1 1 d . U . . .
H11A H 0.624468 0.695541 0.671991 0.020 Uiso 1 1 calc R . . . .
C12 C 0.6651(8) 0.7199(10) 0.0132(7) 0.0206(16) Uani 1 1 d . U . . .
H12A H 0.722512 0.666708 -0.027154 0.025 Uiso 1 1 calc R . . . .
H12B H 0.591203 0.731040 -0.001653 0.025 Uiso 1 1 calc R . . . .
C12A C 0.7096(8) 0.6828(10) 0.7789(7) 0.0217(16) Uani 1 1 d . U . . .
H12C H 0.644929 0.733987 0.815529 0.026 Uiso 1 1 calc R . . . .
H12D H 0.722778 0.605936 0.791314 0.026 Uiso 1 1 calc R . . . .
C13 C 0.4330(7) 0.8988(9) 0.1303(7) 0.0188(13) Uani 1 1 d . U . . .
H13B H 0.474644 0.941271 0.121268 0.023 Uiso 1 1 calc R . . . .
C13A C 0.9247(7) 0.4598(9) 0.6608(7) 0.0182(13) Uani 1 1 d . U . . .
H13C H 0.967207 0.498744 0.672411 0.022 Uiso 1 1 calc R . . . .
C14 C 0.3387(7) 0.9545(9) 0.1965(6) 0.0164(15) Uani 1 1 d . U . . .
H14B H 0.283692 1.030724 0.173825 0.020 Uiso 1 1 calc R . . . .
C14A C 0.9893(7) 0.3756(9) 0.5922(6) 0.0159(14) Uani 1 1 d . U . . .
H14C H 1.064713 0.318495 0.613081 0.019 Uiso 1 1 calc R . . . .
C15 C 0.2790(8) 0.8849(9) 0.2126(6) 0.0176(16) Uani 1 1 d . U . . .
H15B H 0.332093 0.809288 0.237657 0.021 Uiso 1 1 calc R . . . .
C15A C 0.9225(7) 0.3187(9) 0.5725(6) 0.0154(14) Uani 1 1 d . U . . .
H15C H 0.848844 0.375959 0.549033 0.019 Uiso 1 1 calc R . . . .
C16 C 0.2390(7) 0.8732(9) 0.1260(6) 0.0158(15) Uani 1 1 d . U . . .
H16 H 0.177035 0.946878 0.104928 0.019 Uiso 1 1 calc R . . . .
C16A C 0.9017(8) 0.2673(9) 0.6564(6) 0.0162(15) Uani 1 1 d . U . . .
H16A H 0.973768 0.202121 0.675823 0.019 Uiso 1 1 calc R . . . .
C17 C 0.3373(7) 0.8254(9) 0.0590(6) 0.0166(14) Uani 1 1 d . U . . .
H17 H 0.392383 0.746119 0.075373 0.020 Uiso 1 1 calc R . . . .
C17A C 0.8484(8) 0.3512(9) 0.7276(6) 0.0185(15) Uani 1 1 d . U . . .
H17A H 0.770260 0.408259 0.712053 0.022 Uiso 1 1 calc R . . . .
C18 C 0.2979(8) 0.8329(10) -0.0312(7) 0.0204(16) Uani 1 1 d . U . . .
H18B H 0.363396 0.806449 -0.071992 0.025 Uiso 1 1 calc R . . . .
H18C H 0.266283 0.782345 -0.033565 0.025 Uiso 1 1 calc R . . . .
C18A C 0.8448(8) 0.2995(9) 0.8158(7) 0.0197(15) Uani 1 1 d . U . . .
H18D H 0.812127 0.358488 0.858501 0.024 Uiso 1 1 calc R . . . .
H18E H 0.796394 0.265134 0.815368 0.024 Uiso 1 1 calc R . . . .
C19 C 0.0945(7) 0.8235(9) 0.1073(6) 0.0168(13) Uani 1 1 d . U . . .
H19B H 0.053661 0.904755 0.089863 0.020 Uiso 1 1 calc R . . . .
C19A C 0.8482(7) 0.1217(9) 0.6684(6) 0.0153(13) Uani 1 1 d . U . . .
H19C H 0.929223 0.076734 0.682387 0.018 Uiso 1 1 calc R . . . .
C20 C 0.0284(7) 0.7999(9) 0.1783(7) 0.0174(13) Uani 1 1 d D U . . .
H20B H -0.046605 0.820980 0.156287 0.021 Uiso 1 1 calc R . . . .
C20A C 0.8252(7) 0.0673(9) 0.5964(6) 0.0168(14) Uani 1 1 d . U . . .
H20C H 0.843276 -0.010180 0.616268 0.020 Uiso 1 1 calc R . . . .
C21 C 0.0863(7) 0.6764(9) 0.2050(6) 0.0171(14) Uani 1 1 d D U . . .
H21 H 0.157358 0.655674 0.233798 0.021 Uiso 1 1 calc R . . . .
C21A C 0.7006(7) 0.1348(9) 0.5779(6) 0.0171(16) Uani 1 1 d . U . . .
H21A H 0.682475 0.211199 0.555030 0.021 Uiso 1 1 calc R . . . .
C22 C 0.1132(7) 0.6063(9) 0.1272(6) 0.0161(13) Uani 1 1 d . U . . .
H22 H 0.043212 0.611019 0.107206 0.019 Uiso 1 1 calc R . . . .
C22A C 0.6278(7) 0.1452(9) 0.6593(6) 0.0150(15) Uani 1 1 d . U . . .
H22A H 0.634458 0.071494 0.678360 0.018 Uiso 1 1 calc R . . . .
C23 C 0.1710(7) 0.6403(9) 0.0533(6) 0.0170(13) Uani 1 1 d . U . . .
H23B H 0.249832 0.615484 0.068298 0.020 Uiso 1 1 calc R . . . .
C23A C 0.6610(7) 0.1944(9) 0.7307(6) 0.0163(14) Uani 1 1 d . U . . .
H23C H 0.639859 0.273983 0.716002 0.020 Uiso 1 1 calc R . . . .
C24 C 0.1720(9) 0.5921(10) -0.0316(7) 0.0239(18) Uani 1 1 d . U . . .
H24B H 0.217505 0.609577 -0.074948 0.029 Uiso 1 1 calc R . . . .
H24C H 0.207413 0.509763 -0.024416 0.029 Uiso 1 1 calc R . . . .
C24A C 0.6085(8) 0.1842(10) 0.8176(7) 0.0205(16) Uani 1 1 d . U . . .
H24D H 0.629671 0.218562 0.861153 0.025 Uiso 1 1 calc R . . . .
H24E H 0.525763 0.226619 0.814224 0.025 Uiso 1 1 calc R . . . .
C25 C 0.1666(7) 0.4074(9) 0.1460(7) 0.0180(13) Uani 1 1 d . U . . .
H25B H 0.086354 0.439068 0.131466 0.022 Uiso 1 1 calc R . . . .
C25A C 0.4308(7) 0.1938(9) 0.6573(6) 0.0154(13) Uani 1 1 d . U . . .
H25C H 0.466347 0.112665 0.674998 0.019 Uiso 1 1 calc R . . . .
C26 C 0.1861(7) 0.3438(9) 0.2329(7) 0.0176(14) Uani 1 1 d . U . . .
H26 H 0.171038 0.280487 0.228448 0.021 Uiso 1 1 calc R . . . .
C26A C 0.3662(7) 0.2162(9) 0.5763(6) 0.0165(13) Uani 1 1 d . U . . .
H26A H 0.306718 0.194718 0.587383 0.020 Uiso 1 1 calc R . . . .
C27 C 0.3076(7) 0.2968(9) 0.2548(7) 0.0181(15) Uani 1 1 d . U . . .
H27 H 0.321613 0.360945 0.258855 0.022 Uiso 1 1 calc R . . . .
C27A C 0.3124(7) 0.3388(9) 0.5494(7) 0.0182(14) Uani 1 1 d . U . . .
H27A H 0.372294 0.356284 0.527389 0.022 Uiso 1 1 calc R . . . .
C28 C 0.3823(7) 0.2257(9) 0.1828(7) 0.0174(15) Uani 1 1 d . U . . .
H28B H 0.375790 0.156717 0.181385 0.021 Uiso 1 1 calc R . . . .
C28A C 0.2481(7) 0.4125(9) 0.6220(6) 0.0157(13) Uani 1 1 d . U . . .
H28C H 0.175797 0.411514 0.631034 0.019 Uiso 1 1 calc R . . . .
C29 C 0.3559(7) 0.2865(9) 0.0954(7) 0.0178(14) Uani 1 1 d . U . . .
H29B H 0.375103 0.347705 0.094107 0.021 Uiso 1 1 calc R . . . .
C29A C 0.3072(8) 0.3775(9) 0.7071(7) 0.0186(13) Uani 1 1 d . U . . .
H29C H 0.366240 0.399966 0.705710 0.022 Uiso 1 1 calc R . . . .
C30 C 0.4148(7) 0.2138(9) 0.0215(7) 0.0187(16) Uani 1 1 d . U . . .
H30B H 0.387620 0.257693 -0.032992 0.022 Uiso 1 1 calc R . . . .
H30C H 0.496464 0.185635 0.023059 0.022 Uiso 1 1 calc R . . . .
C30A C 0.2263(8) 0.4283(10) 0.7834(7) 0.0227(18) Uani 1 1 d . U . . .
H30D H 0.266935 0.397704 0.837314 0.027 Uiso 1 1 calc R . . . .
H30E H 0.195266 0.510290 0.780905 0.027 Uiso 1 1 calc R . . . .
C31 C 0.5804(7) 0.0821(9) 0.1936(6) 0.0168(13) Uani 1 1 d . U . . .
H31 H 0.544665 0.035563 0.185348 0.020 Uiso 1 1 calc R . . . .
C31A C 0.1100(8) 0.6102(9) 0.6124(6) 0.0185(12) Uani 1 1 d . U . . .
H31A H 0.060671 0.576262 0.624378 0.022 Uiso 1 1 calc R . . . .
C32 C 0.6419(7) 0.0444(9) 0.2761(6) 0.0168(14) Uani 1 1 d . U . . .
H32 H 0.695370 -0.037759 0.274301 0.020 Uiso 1 1 calc R . . . .
C32A C 0.0755(7) 0.6812(9) 0.5297(7) 0.0179(12) Uani 1 1 d D U . . .
H32A H -0.004659 0.740414 0.538265 0.021 Uiso 1 1 calc R . . . .
C33 C 0.7080(8) 0.1020(9) 0.2887(6) 0.0176(15) Uani 1 1 d . U . . .
H33 H 0.653750 0.181439 0.302240 0.021 Uiso 1 1 calc R . . . .
C33A C 0.1445(7) 0.7406(9) 0.5132(7) 0.0171(13) Uani 1 1 d D U . . .
H33A H 0.224815 0.683725 0.501389 0.021 Uiso 1 1 calc R . . . .
C34 C 0.7780(7) 0.1024(8) 0.2068(6) 0.0135(14) Uani 1 1 d . U . . .
H34 H 0.844083 0.026134 0.199096 0.016 Uiso 1 1 calc R . . . .
C34A C 0.1365(7) 0.8044(9) 0.5903(6) 0.0163(14) Uani 1 1 d . U . . .
H34A H 0.058391 0.868512 0.597003 0.020 Uiso 1 1 calc R . . . .
C35 C 0.7043(7) 0.1389(9) 0.1273(6) 0.0170(15) Uani 1 1 d . U . . .
H35 H 0.644284 0.218755 0.132230 0.020 Uiso 1 1 calc R . . . .
C35A C 0.1668(8) 0.7315(9) 0.6721(7) 0.0186(14) Uani 1 1 d . U . . .
H35A H 0.247888 0.673321 0.668090 0.022 Uiso 1 1 calc R . . . .
C36 C 0.7726(7) 0.1270(10) 0.0440(6) 0.0205(16) Uani 1 1 d . U . . .
H36A H 0.723297 0.146134 -0.004989 0.025 Uiso 1 1 calc R . . . .
H36B H 0.800755 0.180867 0.042133 0.025 Uiso 1 1 calc R . . . .
C36A C 0.1442(8) 0.7943(10) 0.7543(7) 0.0223(18) Uani 1 1 d . U . . .
H36C H 0.157523 0.742384 0.804698 0.027 Uiso 1 1 calc R . . . .
H36D H 0.196029 0.824571 0.755806 0.027 Uiso 1 1 calc R . . . .
Ag1 Ag 0.52149(8) 0.52437(10) -0.09878(8) 0.0394(3) Uani 0.914(3) 1 d . U P A 1
N1 N 0.4691(11) 0.5897(16) -0.2968(9) 0.066(4) Uani 1 1 d . U . A 1
N2 N 0.5662(11) 0.4864(14) 0.0995(8) 0.050(3) Uani 1 1 d . U . A 1
C37 C 0.4886(12) 0.5591(15) -0.2225(9) 0.044(3) Uani 1 1 d . U . A 1
C38 C 0.5500(12) 0.4960(15) 0.0258(9) 0.041(3) Uani 1 1 d . U . A 1
Ag2 Ag 0.5169(18) 0.527(2) -0.1572(17) 0.0394(3) Uani 0.047(2) 1 d . U P B 3
Ag3 Ag 0.523(2) 0.519(3) -0.043(2) 0.0394(3) Uani 0.039(2) 1 d . U P C 2
O1S O 0.4733(9) 0.5633(11) 0.2646(7) 0.048(3) Uani 1 1 d . U . . .
H1S H 0.480925 0.577257 0.212228 0.072 Uiso 1 1 calc GR . . . .
C1S C 0.4143(12) 0.5003(14) 0.2743(9) 0.043(3) Uani 1 1 d . U . . .
H1SA H 0.468557 0.419188 0.279274 0.052 Uiso 1 1 calc R . . . .
H1SB H 0.368343 0.514621 0.223941 0.052 Uiso 1 1 calc R . . . .
C2S C 0.3427(13) 0.5361(15) 0.3519(10) 0.048(4) Uani 1 1 d . U . . .
H2SA H 0.289758 0.616514 0.346439 0.073 Uiso 1 1 calc GR . . . .
H2SB H 0.389150 0.520651 0.401399 0.073 Uiso 1 1 calc GR . . . .
H2SC H 0.301029 0.495292 0.359937 0.073 Uiso 1 1 calc GR . . . .
O2S O 0.5064(11) 0.5657(13) 0.5273(8) 0.076(4) Uani 1 1 d . U . . .
H2S H 0.499030 0.592977 0.575334 0.114 Uiso 1 1 calc GR . . . .
C3S C 0.5956(13) 0.4567(18) 0.5282(11) 0.060(4) Uani 1 1 d . U . . .
H3SA H 0.567065 0.405331 0.547781 0.072 Uiso 1 1 calc R . . . .
H3SB H 0.649780 0.449520 0.570384 0.072 Uiso 1 1 calc R . . . .
C4S C 0.6528(15) 0.4231(15) 0.4475(12) 0.064(5) Uani 1 1 d . U . . .
H4SA H 0.714364 0.345797 0.452875 0.096 Uiso 1 1 calc R . . . .
H4SB H 0.600426 0.427974 0.405561 0.096 Uiso 1 1 calc R . . . .
H4SC H 0.683242 0.472218 0.428192 0.096 Uiso 1 1 calc R . . . .
O1W O 0.1884(6) 1.1495(8) -0.0157(6) 0.031(2) Uani 1 1 d . U . . .
H1WA H 0.244808 1.154616 0.001264 0.046 Uiso 1 1 d G . . . .
H1WB H 0.129279 1.207757 0.004744 0.046 Uiso 1 1 d G . . . .
O2W O 0.4553(7) 0.7060(8) 0.3884(6) 0.034(2) Uani 1 1 d . U . . .
H2WA H 0.479897 0.652268 0.427763 0.052 Uiso 1 1 d G . . . .
H2WB H 0.448700 0.675585 0.343592 0.052 Uiso 1 1 d G . . . .
O3W O 0.8369(7) -0.1257(8) 0.8014(7) 0.036(2) Uani 1 1 d . U . . .
H3WA H 0.883104 -0.103607 0.779836 0.054 Uiso 1 1 d G . . . .
H3WB H 0.851020 -0.138462 0.855714 0.054 Uiso 1 1 d G . . . .
O4W O 0.5094(5) 0.9866(7) -0.1071(5) 0.0204(16) Uani 1 1 d . U . . .
H4WA H 0.502234 0.964364 -0.155951 0.031 Uiso 1 1 d G . . . .
H4WB H 0.567990 0.929020 -0.085224 0.031 Uiso 1 1 d G . . . .
O5W O 0.9688(5) 0.5152(6) -0.1006(5) 0.0191(15) Uani 1 1 d . U . . .
H5WA H 0.955262 0.544254 -0.152575 0.029 Uiso 1 1 d G . . . .
H5WB H 0.994272 0.552548 -0.076024 0.029 Uiso 1 1 d G . . . .
O6W O 0.8588(6) 0.8376(8) -0.0217(6) 0.033(2) Uani 1 1 d . U . . .
H6WA H 0.871884 0.828073 -0.076597 0.049 Uiso 1 1 d G . . . .
H6WB H 0.896742 0.773737 0.006014 0.049 Uiso 1 1 d G . . . .
O7W O 0.1664(6) 0.1924(8) 0.8061(7) 0.035(2) Uani 1 1 d . U . . .
H7WA H 0.120674 0.178676 0.839032 0.052 Uiso 1 1 d G . . . .
H7WB H 0.131973 0.265017 0.799255 0.052 Uiso 1 1 d G . . . .
O8W O 0.0035(6) 1.0083(7) 0.8958(5) 0.0232(16) Uani 1 1 d . U . . .
H8WA H -0.043976 0.988795 0.919276 0.035 Uiso 1 1 d G . . . .
H8WB H 0.064765 0.967631 0.923800 0.035 Uiso 1 1 d G . . . .

loop_
_atom_site_aniso_label
_atom_site_aniso_U_11
_atom_site_aniso_U_22
_atom_site_aniso_U_33
_atom_site_aniso_U_23
_atom_site_aniso_U_13
_atom_site_aniso_U_12
K1 0.0178(10) 0.0209(12) 0.0266(11) 0.0018(9) -0.0015(8) -0.0074(9)
O1 0.008(2) 0.010(3) 0.024(3) -0.002(3) 0.000(2) -0.003(2)
O1A 0.011(3) 0.011(3) 0.026(3) -0.003(2) 0.000(2) -0.005(2)
O2 0.016(3) 0.018(3) 0.020(2) -0.001(2) -0.0003(19) -0.011(2)
O2A 0.011(2) 0.022(3) 0.021(2) -0.006(2) 0.0005(18) -0.007(2)
O3 0.018(3) 0.018(3) 0.021(3) 0.002(2) -0.003(2) -0.009(3)
O3A 0.013(3) 0.027(4) 0.023(3) -0.001(3) -0.002(2) -0.009(3)
O4 0.016(3) 0.014(4) 0.020(3) 0.000(3) -0.005(2) -0.006(3)
O4A 0.021(3) 0.027(4) 0.022(3) -0.001(3) -0.001(2) -0.017(3)
O5 0.014(3) 0.022(4) 0.023(4) 0.001(3) 0.002(2) -0.007(3)
O5A 0.017(3) 0.024(4) 0.025(4) -0.004(3) 0.001(3) -0.011(3)
O6 0.008(2) 0.010(2) 0.032(4) 0.0016(19) 0.001(2) -0.0017(19)
O6A 0.010(2) 0.018(3) 0.026(3) -0.003(3) -0.0014(17) -0.006(2)
O7 0.009(2) 0.016(3) 0.024(3) 0.005(2) 0.0001(18) -0.002(2)
O7A 0.011(3) 0.018(3) 0.025(2) -0.002(2) -0.0028(18) -0.006(2)
O8 0.023(3) 0.021(4) 0.022(3) 0.000(3) -0.006(2) -0.009(3)
O8A 0.013(3) 0.019(3) 0.025(2) 0.000(2) -0.003(2) -0.009(3)
O9 0.019(3) 0.018(4) 0.023(3) -0.006(3) 0.002(2) -0.006(3)
O9A 0.012(3) 0.016(4) 0.031(3) -0.001(3) 0.004(2) -0.004(2)
O10 0.017(3) 0.023(4) 0.041(4) 0.012(3) -0.005(3) -0.010(3)
O10A 0.022(3) 0.031(5) 0.030(4) 0.002(4) -0.009(3) -0.014(3)
O11 0.008(2) 0.016(3) 0.028(3) 0.001(2) -0.0007(17) -0.0058(19)
O11A 0.008(2) 0.013(2) 0.031(3) 0.000(2) -0.003(2) -0.0054(18)
O12 0.014(3) 0.015(3) 0.027(2) 0.000(2) -0.0015(19) -0.007(3)
O12A 0.018(3) 0.019(3) 0.025(3) -0.003(2) -0.0046(19) -0.012(3)
O13 0.015(3) 0.018(4) 0.028(3) -0.001(3) -0.007(2) -0.006(3)
O13A 0.010(3) 0.011(3) 0.033(3) 0.005(3) -0.003(2) -0.005(3)
O14 0.012(3) 0.025(4) 0.024(3) -0.005(3) -0.001(2) -0.011(3)
O14A 0.026(3) 0.012(3) 0.020(3) 0.003(3) -0.001(2) -0.009(3)
O15 0.021(3) 0.025(4) 0.026(4) 0.005(3) -0.010(2) -0.014(3)
O15A 0.021(3) 0.029(4) 0.028(4) 0.005(3) -0.005(2) -0.009(3)
O16 0.012(2) 0.012(3) 0.027(3) 0.003(3) -0.006(2) -0.007(2)
O16A 0.009(3) 0.012(3) 0.025(3) 0.001(2) -0.005(2) -0.006(2)
O17 0.011(3) 0.014(3) 0.024(2) 0.002(2) -0.0043(19) -0.005(2)
O17A 0.010(2) 0.018(3) 0.024(3) 0.000(2) -0.0013(17) -0.007(2)
O18 0.016(3) 0.018(3) 0.028(2) -0.002(2) -0.002(2) -0.010(3)
O18A 0.015(3) 0.020(4) 0.028(3) -0.005(3) 0.003(2) -0.010(3)
O19 0.018(3) 0.018(3) 0.025(2) 0.001(2) 0.003(2) -0.010(3)
O19A 0.016(3) 0.023(4) 0.019(3) -0.004(3) 0.004(2) -0.011(3)
O20 0.032(3) 0.029(5) 0.031(4) -0.003(4) -0.007(3) -0.013(3)
O20A 0.016(3) 0.026(4) 0.042(5) 0.006(3) 0.003(3) -0.006(3)
O21 0.015(3) 0.013(2) 0.027(3) 0.0030(19) -0.007(2) -0.005(2)
O21A 0.0064(19) 0.008(3) 0.029(3) 0.001(2) -0.0019(17) -0.004(2)
O22 0.009(2) 0.017(3) 0.026(3) 0.000(2) -0.0047(17) -0.006(2)
O22A 0.013(2) 0.015(2) 0.024(3) 0.000(2) 0.0003(18) -0.008(2)
O23 0.010(2) 0.017(4) 0.032(3) -0.003(3) 0.002(2) -0.007(3)
O23A 0.012(3) 0.016(3) 0.026(3) -0.004(3) -0.005(2) -0.006(2)
O24 0.012(3) 0.015(4) 0.025(3) 0.001(2) -0.001(2) -0.003(3)
O24A 0.012(3) 0.023(4) 0.026(3) -0.003(3) -0.002(2) -0.005(3)
O25 0.022(3) 0.016(3) 0.030(4) -0.003(3) 0.003(3) -0.006(3)
O25A 0.023(3) 0.022(4) 0.025(4) -0.004(3) 0.004(3) -0.008(3)
O26 0.006(2) 0.011(3) 0.029(3) 0.000(2) -0.0030(17) -0.0024(18)
O26A 0.012(2) 0.013(2) 0.030(3) 0.0019(19) 0.0018(19) -0.0084(16)
O27 0.010(2) 0.017(3) 0.025(2) -0.002(2) -0.003(2) -0.006(2)
O27A 0.015(3) 0.015(3) 0.027(2) 0.000(2) 0.001(2) -0.007(2)
O28 0.013(3) 0.019(4) 0.026(3) 0.002(3) -0.001(2) -0.006(3)
O28A 0.022(3) 0.018(3) 0.030(2) 0.001(2) -0.007(2) -0.010(2)
O29 0.019(3) 0.025(4) 0.020(3) 0.002(3) -0.004(2) -0.011(3)
O29A 0.027(3) 0.024(4) 0.030(2) 0.006(2) -0.009(2) -0.019(3)
O30 0.019(3) 0.024(4) 0.027(4) -0.001(3) 0.002(3) -0.009(3)
O30A 0.017(3) 0.016(4) 0.029(4) -0.001(3) 0.000(2) -0.005(3)
C1 0.009(3) 0.016(3) 0.020(2) -0.001(2) 0.001(2) -0.005(3)
C1A 0.014(3) 0.012(3) 0.021(3) -0.003(2) -0.001(2) -0.007(3)
C2 0.011(3) 0.014(3) 0.021(3) 0.000(2) -0.001(2) -0.004(3)
C2A 0.015(3) 0.014(4) 0.023(3) 0.000(3) -0.002(2) -0.008(3)
C3 0.011(3) 0.014(3) 0.021(3) 0.000(2) -0.005(2) -0.004(2)
C3A 0.014(2) 0.018(4) 0.023(3) -0.001(3) -0.001(2) -0.008(3)
C4 0.005(3) 0.012(2) 0.022(2) 0.001(2) -0.004(2) -0.001(2)
C4A 0.010(2) 0.017(4) 0.024(3) -0.001(3) -0.0008(18) -0.007(2)
C5 0.018(3) 0.019(3) 0.021(3) 0.001(2) -0.001(2) -0.013(3)
C5A 0.012(2) 0.019(4) 0.023(3) -0.001(3) -0.0001(19) -0.007(3)
C6 0.015(3) 0.018(4) 0.021(3) 0.000(3) 0.002(2) -0.007(3)
C6A 0.009(3) 0.023(4) 0.024(3) -0.004(3) 0.000(2) -0.007(3)
C7 0.011(3) 0.013(3) 0.023(3) 0.003(2) -0.002(2) -0.004(2)
C7A 0.011(2) 0.019(3) 0.024(3) -0.002(2) -0.0017(18) -0.007(2)
C8 0.014(2) 0.016(3) 0.023(3) 0.001(2) -0.002(2) -0.006(2)
C8A 0.009(3) 0.016(3) 0.025(3) -0.002(2) -0.002(2) -0.008(2)
C9 0.014(2) 0.014(4) 0.021(2) -0.004(2) -0.0002(18) -0.007(2)
C9A 0.007(3) 0.015(3) 0.027(3) -0.002(2) 0.000(2) -0.008(2)
C10 0.009(2) 0.018(4) 0.023(2) -0.002(2) -0.0001(18) -0.005(2)
C10A 0.007(3) 0.014(2) 0.028(3) -0.002(2) 0.000(2) -0.006(2)
C11 0.011(2) 0.015(4) 0.020(3) 0.001(2) -0.0007(19) -0.004(2)
C11A 0.008(3) 0.017(3) 0.025(3) -0.004(2) -0.0010(19) -0.005(2)
C12 0.018(4) 0.022(4) 0.021(3) 0.005(3) -0.002(2) -0.009(3)
C12A 0.014(3) 0.022(5) 0.026(3) -0.001(3) -0.003(2) -0.006(3)
C13 0.012(3) 0.016(3) 0.027(3) 0.001(2) -0.0016(18) -0.006(2)
C13A 0.009(3) 0.016(3) 0.030(3) 0.000(2) -0.004(2) -0.006(2)
C14 0.010(3) 0.014(4) 0.025(3) 0.001(3) -0.005(2) -0.006(2)
C14A 0.005(3) 0.013(3) 0.029(3) 0.003(2) -0.003(2) -0.004(2)
C15 0.016(3) 0.016(4) 0.023(3) -0.003(3) 0.001(2) -0.009(3)
C15A 0.010(3) 0.014(3) 0.023(3) 0.001(2) -0.003(2) -0.006(3)
C16 0.013(3) 0.011(4) 0.024(3) -0.001(3) -0.001(2) -0.006(3)
C16A 0.016(3) 0.017(4) 0.021(3) 0.001(2) -0.006(2) -0.012(3)
C17 0.012(3) 0.014(4) 0.023(3) 0.000(3) -0.002(2) -0.005(3)
C17A 0.018(4) 0.019(4) 0.023(3) -0.001(2) -0.004(2) -0.012(3)
C18 0.022(4) 0.021(4) 0.022(3) 0.002(3) -0.003(3) -0.014(3)
C18A 0.019(3) 0.020(4) 0.022(3) -0.001(3) -0.005(2) -0.011(3)
C19 0.011(3) 0.015(3) 0.025(2) 0.002(2) -0.0041(19) -0.007(3)
C19A 0.008(3) 0.012(3) 0.026(3) 0.002(2) -0.001(2) -0.005(3)
C20 0.013(3) 0.014(3) 0.027(2) 0.000(2) -0.002(2) -0.007(3)
C20A 0.010(2) 0.011(4) 0.027(3) 0.000(3) 0.000(2) -0.003(3)
C21 0.013(3) 0.015(3) 0.024(3) 0.002(2) 0.000(2) -0.007(3)
C21A 0.010(2) 0.016(4) 0.021(3) -0.002(3) -0.0010(19) -0.003(3)
C22 0.008(3) 0.013(2) 0.024(3) 0.003(2) -0.002(2) -0.004(2)
C22A 0.008(2) 0.012(4) 0.023(3) -0.003(3) -0.0010(18) -0.004(2)
C23 0.010(3) 0.014(3) 0.024(3) 0.001(2) 0.000(2) -0.004(3)
C23A 0.010(2) 0.015(4) 0.023(3) -0.005(2) 0.0005(19) -0.005(3)
C24 0.027(3) 0.018(4) 0.023(3) 0.000(3) -0.001(3) -0.009(3)
C24A 0.012(3) 0.023(4) 0.022(3) -0.002(3) 0.001(3) -0.005(3)
C25 0.010(3) 0.014(3) 0.028(3) 0.001(2) -0.004(2) -0.005(2)
C25A 0.012(2) 0.016(3) 0.024(3) -0.002(2) -0.0007(18) -0.011(2)
C26 0.008(2) 0.015(3) 0.028(3) 0.001(2) -0.0012(19) -0.004(2)
C26A 0.011(3) 0.015(3) 0.026(3) -0.003(2) -0.0020(19) -0.009(2)
C27 0.009(2) 0.016(4) 0.027(3) 0.002(2) -0.0016(19) -0.005(2)
C27A 0.013(3) 0.016(3) 0.026(3) -0.001(2) -0.002(2) -0.007(2)
C28 0.007(2) 0.018(4) 0.026(2) 0.001(2) -0.0039(18) -0.006(2)
C28A 0.014(3) 0.013(2) 0.024(3) 0.000(2) 0.000(2) -0.011(2)
C29 0.009(2) 0.014(4) 0.028(3) 0.003(2) -0.0037(19) -0.005(2)
C29A 0.017(3) 0.014(3) 0.025(3) 0.000(2) -0.002(2) -0.008(2)
C30 0.010(3) 0.014(4) 0.026(3) 0.006(3) -0.007(3) -0.001(3)
C30A 0.025(4) 0.015(4) 0.023(3) 0.001(4) -0.001(3) -0.006(3)
C31 0.010(2) 0.011(3) 0.025(3) -0.001(2) -0.0022(18) -0.002(2)
C31A 0.0162(16) 0.0182(15) 0.0213(15) 0.0000(10) 0.0004(10) -0.0088(11)
C32 0.011(3) 0.012(4) 0.025(3) 0.002(2) -0.0026(18) -0.004(3)
C32A 0.012(3) 0.017(3) 0.027(2) 0.0011(18) -0.003(2) -0.009(2)
C33 0.015(3) 0.017(4) 0.021(3) 0.002(3) -0.002(2) -0.008(3)
C33A 0.011(3) 0.014(4) 0.026(3) -0.001(2) 0.001(2) -0.007(3)
C34 0.010(3) 0.009(4) 0.020(2) 0.001(3) -0.003(2) -0.003(3)
C34A 0.009(3) 0.012(3) 0.027(2) -0.001(2) -0.001(2) -0.005(3)
C35 0.012(3) 0.016(4) 0.022(3) 0.001(3) -0.004(2) -0.006(3)
C35A 0.012(3) 0.014(3) 0.028(3) 0.001(2) -0.002(2) -0.005(3)
C36 0.012(3) 0.026(4) 0.021(3) 0.002(3) -0.004(2) -0.007(3)
C36A 0.018(3) 0.017(4) 0.028(3) -0.001(3) -0.004(3) -0.005(3)
Ag1 0.0382(6) 0.0416(7) 0.0333(7) -0.0007(5) -0.0052(4) -0.0154(5)
N1 0.047(7) 0.078(12) 0.041(3) 0.008(6) -0.007(4) -0.005(7)
N2 0.058(7) 0.074(10) 0.032(3) -0.009(4) 0.005(4) -0.044(7)
C37 0.040(7) 0.052(9) 0.038(3) 0.001(5) -0.007(4) -0.021(6)
C38 0.052(7) 0.049(9) 0.032(2) -0.009(4) 0.004(4) -0.031(7)
Ag2 0.0382(6) 0.0416(7) 0.0333(7) -0.0007(5) -0.0052(4) -0.0154(5)
Ag3 0.0382(6) 0.0416(7) 0.0333(7) -0.0007(5) -0.0052(4) -0.0154(5)
O1S 0.055(5) 0.059(7) 0.055(6) -0.010(5) 0.001(5) -0.047(6)
C1S 0.045(6) 0.049(8) 0.054(6) -0.004(6) -0.004(5) -0.036(6)
C2S 0.055(7) 0.053(10) 0.053(6) -0.005(7) -0.001(5) -0.039(8)
O2S 0.070(7) 0.056(8) 0.043(6) 0.012(5) 0.001(5) 0.011(5)
C3S 0.044(7) 0.052(8) 0.052(7) 0.009(6) -0.008(5) 0.001(5)
C4S 0.076(10) 0.027(9) 0.057(7) 0.011(6) 0.006(6) -0.004(7)
O1W 0.019(4) 0.025(5) 0.050(5) -0.005(4) 0.000(3) -0.012(4)
O2W 0.034(4) 0.033(5) 0.041(5) -0.007(4) 0.009(4) -0.021(4)
O3W 0.025(4) 0.024(5) 0.060(6) -0.002(5) 0.001(4) -0.013(4)
O4W 0.013(3) 0.023(4) 0.024(4) -0.001(3) -0.005(3) -0.007(3)
O5W 0.015(3) 0.015(4) 0.025(4) 0.002(3) -0.001(3) -0.007(3)
O6W 0.021(4) 0.030(5) 0.052(5) 0.000(4) -0.003(4) -0.016(4)
O7W 0.017(4) 0.024(5) 0.065(6) -0.007(5) -0.002(4) -0.011(4)
O8W 0.018(3) 0.022(4) 0.033(4) -0.001(3) 0.004(3) -0.013(3)

loop_
_atom_type_symbol
_atom_type_description
_atom_type_scat_dispersion_real
_atom_type_scat_dispersion_imag
_atom_type_scat_source
C C 0.0033 0.0016 'International Tables Vol C Tables 4.2.6.8 and 6.1.1.4'
H H 0.0000 0.0000 'International Tables Vol C Tables 4.2.6.8 and 6.1.1.4'
Ag Ag -0.8971 1.1015 'International Tables Vol C Tables 4.2.6.8 and 6.1.1.4'
K K 0.2009 0.2494 'International Tables Vol C Tables 4.2.6.8 and 6.1.1.4'
N N 0.0061 0.0033 'International Tables Vol C Tables 4.2.6.8 and 6.1.1.4'
O O 0.0106 0.0060 'International Tables Vol C Tables 4.2.6.8 and 6.1.1.4'

loop_
_exptl_crystal_face_index_h
_exptl_crystal_face_index_k
_exptl_crystal_face_index_l
_exptl_crystal_face_perp_dist
0 -1 0 0.0305
0 1 0 0.0305
0 0 1 0.0392
0 0 -1 0.0662
-1 -1 0 0.0601
1 1 0 0.0211

loop_
_geom_angle_atom_site_label_1
_geom_angle_atom_site_label_2
_geom_angle_atom_site_label_3
_geom_angle
_geom_angle_site_symmetry_1
_geom_angle_site_symmetry_3
_geom_angle_publ_flag
O8A K1 C20 128.8(2) 1_455 . ?
O9A K1 O8A 54.5(2) 1_455 1_455 ?
O9A K1 C20 128.5(2) 1_455 . ?
O9A K1 C32A 65.9(2) 1_455 . ?
O18 K1 O8A 137.5(2) . 1_455 ?
O18 K1 O9A 149.9(2) . 1_455 ?
O18 K1 O19 64.4(2) . . ?
O18 K1 O28A 106.2(2) . . ?
O18 K1 O29 74.4(2) . 1_465 ?
O18 K1 O29A 72.4(2) . . ?
O18 K1 C20 22.4(2) . . ?
O18 K1 C32A 113.5(2) . . ?
O19 K1 O8A 112.87(19) . 1_455 ?
O19 K1 O9A 85.6(2) . 1_455 ?
O19 K1 O28A 70.2(2) . . ?
O19 K1 O29 128.4(2) . 1_465 ?
O19 K1 O29A 98.8(2) . . ?
O19 K1 C20 43.5(2) . . ?
O19 K1 C32A 96.0(3) . . ?
O28A K1 O8A 112.3(2) . 1_455 ?
O28A K1 O9A 58.8(2) . 1_455 ?
O28A K1 C20 100.1(2) . . ?
O28A K1 C32A 26.6(2) . . ?
O29 K1 O8A 78.1(2) 1_465 1_455 ?
O29 K1 O9A 131.0(2) 1_465 1_455 ?
O29 K1 O28A 154.8(2) 1_465 . ?
O29 K1 C20 89.1(2) 1_465 . ?
O29 K1 C32A 129.3(2) 1_465 . ?
O29A K1 O8A 143.4(2) . 1_455 ?
O29A K1 O9A 113.3(2) . 1_455 ?
O29A K1 O28A 60.9(2) . . ?
O29A K1 O29 96.7(2) . 1_465 ?
O29A K1 C20 86.9(2) . . ?
O29A K1 C32A 47.4(2) . . ?
C32A K1 O8A 109.0(2) . 1_455 ?
C32A K1 C20 117.0(2) . . ?
C34 O1 C1 118.3(7) . . ?
C1A O1A C34A 119.4(6) . . ?
C5 O2 C1 112.5(7) . . ?
C1A O2A C5A 111.5(6) . . ?
C7 O6 C4 120.3(7) . . ?
C7A O6A C4A 117.3(7) . . ?
C7 O7 C11 111.5(7) . . ?
C7A O7A C11A 113.2(7) . . ?
C8A O8A K1 94.6(4) . 1_655 ?
C9A O9A K1 121.0(6) . 1_655 ?
C10 O11 C13 118.5(7) . . ?
C13A O11A C10A 121.2(7) . . ?
C13 O12 C17 113.2(8) . . ?
C13A O12A C17A 113.2(7) . . ?
C16 O16 C19 117.0(8) . . ?
C19A O16A C16A 117.8(7) . . ?
C19 O17 C23 114.8(8) . . ?
C19A O17A C23A 113.5(8) . . ?
C20 O18 K1 112.2(5) . . ?
C21 O19 K1 112.5(5) . . ?
C25 O21 C22 122.0(7) . . ?
C22A O21A C25A 117.1(8) . . ?
C25 O22 C29 113.3(7) . . ?
C25A O22A C29A 115.0(8) . . ?
C31 O26 C28 118.4(7) . . ?
C31A O26A C28A 118.2(7) . . ?
C31 O27 C35 113.0(7) . . ?
C31A O27A C35A 114.5(7) . . ?
C32A O28A K1 88.1(6) . . ?
C33 O29 K1 121.0(6) . 1_645 ?
C33A O29A K1 111.2(5) . . ?
O1 C1 C2 105.9(7) . . ?
O2 C1 O1 109.2(8) . . ?
O2 C1 C2 110.0(8) . . ?
O1A C1A O2A 111.3(9) . . ?
O1A C1A C2A 109.9(7) . . ?
O2A C1A C2A 108.3(7) . . ?
O3 C2 C1 111.5(8) . . ?
O3 C2 C3 112.9(7) . . ?
C3 C2 C1 111.0(9) . . ?
O3A C2A C1A 109.4(7) . . ?
O3A C2A C3A 107.7(7) . . ?
C1A C2A C3A 111.1(9) . . ?
O4 C3 C2 110.4(8) . . ?
O4 C3 C4 111.1(8) . . ?
C2 C3 C4 113.5(8) . . ?
O4A C3A C2A 109.9(9) . . ?
O4A C3A C4A 105.8(7) . . ?
C4A C3A C2A 111.2(7) . . ?
O6 C4 C3 108.6(7) . . ?
O6 C4 C5 108.8(8) . . ?
C5 C4 C3 111.9(8) . . ?
O6A C4A C3A 105.8(7) . . ?
O6A C4A C5A 109.9(9) . . ?
C3A C4A C5A 113.4(7) . . ?
O2 C5 C4 111.4(9) . . ?
O2 C5 C6 107.7(7) . . ?
C4 C5 C6 113.5(8) . . ?
O2A C5A C4A 109.8(9) . . ?
O2A C5A C6A 104.1(7) . . ?
C6A C5A C4A 114.5(7) . . ?
O5 C6 C5 111.0(8) . . ?
O5A C6A C5A 113.0(9) . . ?
O6 C7 C8 106.5(7) . . ?
O7 C7 O6 112.0(8) . . ?
O7 C7 C8 111.4(9) . . ?
O6A C7A O7A 113.3(8) . . ?
O6A C7A C8A 109.3(7) . . ?
O7A C7A C8A 109.1(8) . . ?
O8 C8 C7 108.4(9) . . ?
O8 C8 C9 111.2(8) . . ?
C9 C8 C7 109.1(8) . . ?
O8A C8A C7A 114.3(8) . . ?
O8A C8A C9A 111.4(7) . . ?
C7A C8A C9A 109.3(8) . . ?
O9 C9 C8 112.6(7) . . ?
O9 C9 C10 110.0(8) . . ?
C8 C9 C10 111.3(8) . . ?
O9A C9A C8A 106.4(7) . . ?
O9A C9A C10A 110.6(8) . . ?
C10A C9A C8A 112.9(7) . . ?
O11 C10 C9 107.0(7) . . ?
O11 C10 C11 110.1(7) . . ?
C9 C10 C11 108.3(8) . . ?
O11A C10A C9A 108.2(7) . . ?
O11A C10A C11A 110.1(8) . . ?
C9A C10A C11A 110.9(8) . . ?
O7 C11 C10 110.1(7) . . ?
O7 C11 C12 108.8(7) . . ?
C12 C11 C10 113.3(9) . . ?
O7A C11A C10A 110.2(8) . . ?
O7A C11A C12A 107.9(8) . . ?
C12A C11A C10A 113.4(8) . . ?
O10 C12 C11 111.7(8) . . ?
O10A C12A C11A 111.0(8) . . ?
O11 C13 C14 105.2(8) . . ?
O12 C13 O11 111.1(8) . . ?
O12 C13 C14 111.1(7) . . ?
O11A C13A C14A 107.2(8) . . ?
O12A C13A O11A 112.8(7) . . ?
O12A C13A C14A 111.1(9) . . ?
O13 C14 C13 110.5(7) . . ?
O13 C14 C15 110.7(8) . . ?
C13 C14 C15 109.0(7) . . ?
O13A C14A C13A 108.8(8) . . ?
O13A C14A C15A 109.7(8) . . ?
C13A C14A C15A 108.6(7) . . ?
O14 C15 C14 113.3(7) . . ?
O14 C15 C16 105.4(7) . . ?
C14 C15 C16 108.2(8) . . ?
O14A C15A C14A 113.3(7) . . ?
O14A C15A C16A 108.0(8) . . ?
C16A C15A C14A 107.9(8) . . ?
O16 C16 C15 105.8(8) . . ?
O16 C16 C17 108.6(7) . . ?
C15 C16 C17 110.8(7) . . ?
O16A C16A C15A 105.8(7) . . ?
O16A C16A C17A 108.5(7) . . ?
C15A C16A C17A 112.9(9) . . ?
O12 C17 C16 110.0(7) . . ?
O12 C17 C18 104.0(8) . . ?
C18 C17 C16 112.3(8) . . ?
O12A C17A C16A 109.8(7) . . ?
O12A C17A C18A 105.5(7) . . ?
C18A C17A C16A 114.5(9) . . ?
O15 C18 C17 113.4(8) . . ?
O15A C18A C17A 110.3(8) . . ?
O16 C19 C20 106.4(8) . . ?
O17 C19 O16 110.1(7) . . ?
O17 C19 C20 111.5(8) . . ?
O16A C19A O17A 111.5(7) . . ?
O16A C19A C20A 107.1(8) . . ?
O17A C19A C20A 110.6(7) . . ?
O18 C20 K1 45.4(4) . . ?
O18 C20 C19 109.5(7) . . ?
O18 C20 C21 111.6(9) . . ?
C19 C20 K1 154.5(6) . . ?
C19 C20 C21 111.2(8) . . ?
C21 C20 K1 80.9(5) . . ?
O18A C20A C19A 110.4(7) . . ?
O18A C20A C21A 111.9(9) . . ?
C19A C20A C21A 108.4(7) . . ?
O19 C21 C20 108.1(7) . . ?
O19 C21 C22 110.2(7) . . ?
C22 C21 C20 110.2(9) . . ?
O19A C21A C20A 108.6(7) . . ?
O19A C21A C22A 109.2(7) . . ?
C20A C21A C22A 111.2(9) . . ?
O21 C22 C21 106.0(8) . . ?
O21 C22 C23 108.0(7) . . ?
C21 C22 C23 112.6(8) . . ?
O21A C22A C21A 104.7(8) . . ?
O21A C22A C23A 108.6(7) . . ?
C21A C22A C23A 109.5(7) . . ?
O17 C23 C22 111.5(7) . . ?
O17 C23 C24 104.1(9) . . ?
C24 C23 C22 113.0(8) . . ?
O17A C23A C22A 109.5(7) . . ?
O17A C23A C24A 103.4(8) . . ?
C24A C23A C22A 111.3(8) . . ?
O20 C24 C23 111.5(8) . . ?
O20A C24A C23A 113.3(8) . . ?
O21 C25 O22 111.6(7) . . ?
O21 C25 C26 107.4(8) . . ?
O22 C25 C26 110.7(8) . . ?
O21A C25A C26A 106.2(8) . . ?
O22A C25A O21A 111.1(7) . . ?
O22A C25A C26A 109.7(7) . . ?
O23 C26 C25 110.1(8) . . ?
O23 C26 C27 111.4(8) . . ?
C27 C26 C25 108.8(7) . . ?
O23A C26A C25A 108.8(7) . . ?
O23A C26A C27A 109.7(8) . . ?
C27A C26A C25A 110.0(7) . . ?
O24 C27 C26 110.3(7) . . ?
O24 C27 C28 113.4(9) . . ?
C28 C27 C26 109.0(8) . . ?
O24A C27A C26A 111.1(8) . . ?
O24A C27A C28A 106.6(7) . . ?
C28A C27A C26A 112.0(9) . . ?
O26 C28 C27 106.3(7) . . ?
O26 C28 C29 108.8(7) . . ?
C27 C28 C29 113.3(9) . . ?
O26A C28A C27A 109.2(8) . . ?
O26A C28A C29A 109.2(7) . . ?
C27A C28A C29A 114.9(8) . . ?
O22 C29 C28 109.5(7) . . ?
O22 C29 C30 105.5(7) . . ?
C30 C29 C28 114.6(9) . . ?
O22A C29A C28A 110.9(7) . . ?
O22A C29A C30A 104.9(9) . . ?
C30A C29A C28A 112.4(8) . . ?
O25 C30 C29 109.7(8) . . ?
O25A C30A C29A 110.1(8) . . ?
O26 C31 C32 107.1(7) . . ?
O27 C31 O26 111.3(9) . . ?
O27 C31 C32 111.4(7) . . ?
O26A C31A C32A 107.1(7) . . ?
O27A C31A O26A 112.3(8) . . ?
O27A C31A C32A 110.7(9) . . ?
O28 C32 C31 109.2(7) . . ?
O28 C32 C33 110.5(7) . . ?
C33 C32 C31 112.3(9) . . ?
O28A C32A K1 65.3(5) . . ?
O28A C32A C31A 111.7(9) . . ?
O28A C32A C33A 113.3(8) . . ?
C31A C32A K1 154.9(6) . . ?
C31A C32A C33A 109.9(8) . . ?
C33A C32A K1 93.1(6) . . ?
O29 C33 C32 114.4(9) . . ?
O29 C33 C34 106.3(7) . . ?
C32 C33 C34 112.0(8) . . ?
O29A C33A C32A 107.9(8) . . ?
O29A C33A C34A 111.0(8) . . ?
C34A C33A C32A 110.3(7) . . ?
O1 C34 C33 105.7(7) . . ?
O1 C34 C35 111.4(8) . . ?
C35 C34 C33 110.0(7) . . ?
O1A C34A C33A 105.1(7) . . ?
O1A C34A C35A 111.5(7) . . ?
C33A C34A C35A 112.3(9) . . ?
O27 C35 C34 109.9(8) . . ?
O27 C35 C36 107.7(7) . . ?
C36 C35 C34 112.0(7) . . ?
O27A C35A C34A 109.0(8) . . ?
O27A C35A C36A 105.6(8) . . ?
C34A C35A C36A 114.9(9) . . ?
O30 C36 C35 112.6(9) . . ?
O30A C36A C35A 109.8(8) . . ?
C38 Ag1 C37 177.7(8) . . ?
N1 C37 Ag1 173.5(16) . . ?
N2 C38 Ag1 175.4(14) . . ?
O1S C1S C2S 107.6(11) . . ?
O2S C3S C4S 113.9(17) . . ?

loop_
_geom_bond_atom_site_label_1
_geom_bond_atom_site_label_2
_geom_bond_distance
_geom_bond_site_symmetry_2
_geom_bond_publ_flag
K1 O8A 3.156(6) 1_455 ?
K1 O9A 2.944(8) 1_455 ?
K1 O18 2.663(7) . ?
K1 O19 2.744(7) . ?
K1 O28A 2.832(9) . ?
K1 O29 2.826(9) 1_465 ?
K1 O29A 2.774(7) . ?
K1 C20 3.464(10) . ?
K1 C32A 3.116(11) . ?
O1 C1 1.434(9) . ?
O1 C34 1.414(10) . ?
O1A C1A 1.387(11) . ?
O1A C34A 1.434(10) . ?
O2 C1 1.434(12) . ?
O2 C5 1.434(13) . ?
O2A C1A 1.428(11) . ?
O2A C5A 1.449(11) . ?
O3 C2 1.421(13) . ?
O3A C2A 1.452(12) . ?
O4 C3 1.437(11) . ?
O4A C3A 1.430(13) . ?
O5 C6 1.459(10) . ?
O5A C6A 1.413(13) . ?
O6 C4 1.416(12) . ?
O6 C7 1.399(12) . ?
O6A C4A 1.443(11) . ?
O6A C7A 1.410(10) . ?
O7 C7 1.389(13) . ?
O7 C11 1.432(11) . ?
O7A C7A 1.416(13) . ?
O7A C11A 1.433(13) . ?
O8 C8 1.423(14) . ?
O8A C8A 1.417(13) . ?
O9 C9 1.438(10) . ?
O9A C9A 1.451(10) . ?
O10 C12 1.433(14) . ?
O10A C12A 1.445(11) . ?
O11 C10 1.414(10) . ?
O11 C13 1.433(14) . ?
O11A C10A 1.420(12) . ?
O11A C13A 1.415(13) . ?
O12 C13 1.398(12) . ?
O12 C17 1.450(11) . ?
O12A C13A 1.386(14) . ?
O12A C17A 1.456(10) . ?
O13 C14 1.425(12) . ?
O13A C14A 1.458(13) . ?
O14 C15 1.430(10) . ?
O14A C15A 1.397(11) . ?
O15 C18 1.417(15) . ?
O15A C18A 1.434(14) . ?
O16 C16 1.419(11) . ?
O16 C19 1.440(11) . ?
O16A C16A 1.443(10) . ?
O16A C19A 1.418(12) . ?
O17 C19 1.397(11) . ?
O17 C23 1.445(13) . ?
O17A C19A 1.430(11) . ?
O17A C23A 1.451(11) . ?
O18 C20 1.427(11) . ?
O18A C20A 1.404(11) . ?
O19 C21 1.440(11) . ?
O19A C21A 1.453(11) . ?
O20 C24 1.402(14) . ?
O20A C24A 1.398(15) . ?
O21 C22 1.408(13) . ?
O21 C25 1.408(12) . ?
O21A C22A 1.425(12) . ?
O21A C25A 1.440(10) . ?
O22 C25 1.412(11) . ?
O22 C29 1.462(11) . ?
O22A C25A 1.401(10) . ?
O22A C29A 1.437(13) . ?
O23 C26 1.428(11) . ?
O23A C26A 1.423(11) . ?
O24 C27 1.411(13) . ?
O24A C27A 1.439(12) . ?
O25 C30 1.447(13) . ?
O25A C30A 1.419(12) . ?
O26 C28 1.438(10) . ?
O26 C31 1.419(12) . ?
O26A C28A 1.417(12) . ?
O26A C31A 1.415(12) . ?
O27 C31 1.402(11) . ?
O27 C35 1.427(11) . ?
O27A C31A 1.412(11) . ?
O27A C35A 1.470(11) . ?
O28 C32 1.428(11) . ?
O28A C32A 1.397(11) . ?
O29 C33 1.430(13) . ?
O29A C33A 1.421(14) . ?
O30 C36 1.414(13) . ?
O30A C36A 1.447(12) . ?
C1 C2 1.508(12) . ?
C1A C2A 1.518(14) . ?
C2 C3 1.489(14) . ?
C2A C3A 1.529(12) . ?
C3 C4 1.520(15) . ?
C3A C4A 1.527(14) . ?
C4 C5 1.513(12) . ?
C4A C5A 1.531(13) . ?
C5 C6 1.515(15) . ?
C5A C6A 1.529(13) . ?
C7 C8 1.520(13) . ?
C7A C8A 1.523(12) . ?
C8 C9 1.512(12) . ?
C8A C9A 1.523(14) . ?
C9 C10 1.522(15) . ?
C9A C10A 1.493(15) . ?
C10 C11 1.540(12) . ?
C10A C11A 1.524(11) . ?
C11 C12 1.523(15) . ?
C11A C12A 1.503(15) . ?
C13 C14 1.511(12) . ?
C13A C14A 1.519(13) . ?
C14 C15 1.541(12) . ?
C14A C15A 1.528(12) . ?
C15 C16 1.542(13) . ?
C15A C16A 1.527(14) . ?
C16 C17 1.542(12) . ?
C16A C17A 1.529(13) . ?
C17 C18 1.524(14) . ?
C17A C18A 1.519(15) . ?
C19 C20 1.508(13) . ?
C19A C20A 1.525(12) . ?
C20 C21 1.520(15) . ?
C20A C21A 1.525(12) . ?
C21 C22 1.516(13) . ?
C21A C22A 1.534(12) . ?
C22 C23 1.537(13) . ?
C22A C23A 1.546(12) . ?
C23 C24 1.520(13) . ?
C23A C24A 1.527(13) . ?
C25 C26 1.530(15) . ?
C25A C26A 1.520(13) . ?
C26 C27 1.515(12) . ?
C26A C27A 1.513(15) . ?
C27 C28 1.510(13) . ?
C27A C28A 1.495(12) . ?
C28 C29 1.519(15) . ?
C28A C29A 1.526(15) . ?
C29 C30 1.492(13) . ?
C29A C30A 1.522(13) . ?
C31 C32 1.507(14) . ?
C31A C32A 1.519(15) . ?
C32 C33 1.500(12) . ?
C32A C33A 1.531(12) . ?
C33 C34 1.552(12) . ?
C33A C34A 1.507(13) . ?
C34 C35 1.549(13) . ?
C34A C35A 1.518(15) . ?
C35 C36 1.523(13) . ?
C35A C36A 1.525(13) . ?
Ag1 C37 1.989(15) . ?
Ag1 C38 1.987(15) . ?
N1 C37 1.21(2) . ?
N2 C38 1.175(19) . ?
O1S C1S 1.448(15) . ?
C1S C2S 1.457(19) . ?
O2S C3S 1.39(2) . ?
C3S C4S 1.42(2) . ?

loop_
_geom_hbond_atom_site_label_D
_geom_hbond_atom_site_label_H
_geom_hbond_atom_site_label_A
_geom_hbond_distance_DH
_geom_hbond_distance_HA
_geom_hbond_distance_DA
_geom_hbond_angle_DHA
_geom_hbond_site_symmetry_A
_geom_hbond_publ_flag
O3A H3A O3 0.84 2.21 2.797(10) 126.9 1_465 yes
O4 H4 O8 0.84 2.10 2.765(11) 136.0 . yes
O4A H4A O13 0.84 1.95 2.786(10) 174.0 . yes
O5 H5 O5W 0.84 2.13 2.765(12) 132.2 . yes
O8 H8 O9A 0.84 1.89 2.696(10) 159.0 . yes
O8A H8A O9 0.84 2.24 2.813(9) 125.9 . yes
O9 H9 O2W 0.84 1.79 2.589(11) 158.9 . yes
O9A H9A O13A 0.84 1.96 2.789(11) 171.6 . yes
O10 H10 O6W 0.84 1.96 2.770(10) 161.8 . yes
O10A H10A O5W 0.84 2.14 2.785(12) 133.6 1_556 yes
O13A H13A O24A 0.84 2.04 2.856(8) 163.4 1_655 yes
O14 H14 O3A 0.84 2.12 2.796(9) 137.3 . yes
O14A H14A O4 0.84 2.07 2.863(11) 157.8 . yes
O15 H15 O8W 0.84 2.10 2.725(10) 131.5 1_554 yes
O15A H15A O8W 0.84 2.03 2.700(13) 136.4 1_645 yes
O19A H19A O29 0.84 1.93 2.744(9) 163.5 . yes
O20 H20 O5W 0.84 2.30 2.684(10) 108.5 1_455 yes
O20A H20A O4W 0.84 2.38 2.677(10) 101.5 1_546 yes
O23A H23A O4A 0.84 1.89 2.724(9) 172.8 1_545 yes
O24A H24A O24 0.84 2.19 2.829(9) 132.7 . yes
O25 H25 O4W 0.84 1.92 2.723(9) 158.8 1_545 yes
O28 H28 O8A 0.84 1.94 2.734(12) 157.6 1_545 yes
O29 H29 O19A 0.84 2.21 2.744(9) 121.1 . yes
O30 H30 O6W 0.84 2.14 2.735(12) 128.1 1_545 yes
O30A H30A O8W 0.84 1.90 2.733(10) 175.4 . yes
O1S H1S N2 0.84 2.15 2.830(15) 138.0 . yes
O2S H2S N1 0.84 2.02 2.777(18) 150.0 1_556 yes
O1W H1WA O25 0.87 1.92 2.759(10) 162.4 1_565 yes
O1W H1WB O5 0.87 1.95 2.808(11) 167.2 1_465 yes
O2W H2WA O2S 0.87 1.84 2.691(18) 166.1 . yes
O2W H2WB O1S 0.87 1.93 2.766(12) 160.2 . yes
O3W H3WA O30A 0.87 1.94 2.756(10) 154.9 1_645 yes
O3W H3WB O6W 0.87 1.92 2.789(15) 171.1 1_546 yes
O4W H4WA O5A 0.87 2.10 2.799(10) 137.1 1_554 yes
O4W H4WB O10 0.87 1.96 2.783(12) 157.8 . yes
O5W H5WA O10A 0.87 2.15 2.785(12) 129.4 1_554 yes
O5W H5WA O25A 0.87 2.48 2.713(9) 95.7 1_654 yes
O5W H5WB O20 0.87 1.85 2.684(10) 161.1 1_655 yes
O6W H6WA O3W 0.87 1.98 2.789(15) 153.2 1_564 yes
O7W H7WA O15A 0.87 2.06 2.765(10) 137.4 1_455 yes
O7W H7WB O25A 0.87 1.95 2.738(13) 149.9 . yes
O8W H8WB O15 0.87 1.97 2.725(10) 144.8 1_556 yes

loop_
_exptl_oxdiff_crystal_face_indexfrac_h
_exptl_oxdiff_crystal_face_indexfrac_k
_exptl_oxdiff_crystal_face_indexfrac_l
_exptl_oxdiff_crystal_face_x
_exptl_oxdiff_crystal_face_y
_exptl_oxdiff_crystal_face_z
0.4994 -0.5008 0.0005 -0.0069 -0.0509 0.0016
-0.4994 0.5008 -0.0005 0.0069 0.0509 -0.0016
-0.0004 -0.0001 1.0017 -0.0171 0.0036 0.0421
0.0004 0.0001 -1.0017 0.0171 -0.0036 -0.0421
-0.5011 -0.5011 -0.0000 -0.0283 0.0037 -0.0093
0.5011 0.5011 0.0000 0.0283 -0.0037 0.0093
